data_2311078
loop_
_publ_author_name
'Lander, J.J.'

_publ_section_title
;
 The crystal structures of Ni O (Ba O)3, Ni O Ba O, Ba Ni O3, and
 intermediate phases with composition near Ba2 Ni2 O5, with a note on Ni O
;
_journal_name_full 'Acta Crystallographica (1,1948-23,1967)'
_journal_page_first 148
_journal_page_last 156
_journal_volume 4
_journal_year 1951
_chemical_formula_sum 'Ba3 Ni O4'
_chemical_name_systematic 'Ni Ba3 O4'
_space_group_IT_number 167
_symmetry_space_group_name_Hall '-P 3* 2n'
_symmetry_space_group_name_H-M 'R -3 c :R'
_cell_angle_alpha 66.8
_cell_angle_beta 66.8
_cell_angle_gamma 66.8
_cell_formula_units_Z 2
_cell_length_a 7.14
_cell_length_b 7.14
_cell_length_c 7.14
_cell_volume 294.970
_citation_journal_id_ASTM ACCRA9
_cod_data_source_file Lander_ACCRA9_1951_1818.cif
_cod_data_source_block Ba3Ni1O4
_cod_original_cell_volume 294.9705
_cod_original_sg_symbol_Hall '-R 3 2"c (-y+z,x+z,-x+y+z)'
_cod_original_formula_sum 'Ba3 Ni1 O4'
_cod_database_code 2311078

loop_
_symmetry_equiv_pos_as_xyz
x,y,z
z,x,y
y,z,x
-y+1/2,-x+1/2,-z+1/2
-z+1/2,-y+1/2,-x+1/2
-x+1/2,-z+1/2,-y+1/2
-x,-y,-z
-z,-x,-y
-y,-z,-x
y-1/2,x-1/2,z-1/2
z-1/2,y-1/2,x-1/2
x-1/2,z-1/2,y-1/2

loop_
_atom_site_label
_atom_site_type_symbol
_atom_site_fract_x
_atom_site_fract_y
_atom_site_fract_z
_atom_site_occupancy
_atom_site_U_iso_or_equiv
O2 O-2 0 0.5 0.25 1 0.0
Ba1 Ba+2 0.6667 0.8333 0.25 1 0.0
O1 O-2 0 0 0 1 0.0
Ni1 Ni+2 0.25 0.25 0.25 1 0.0
